data_4312753
loop_
_publ_author_name
'David Parker'
'Horst Puschmann'
'Andrei S. Batsanov'
'Kanthi Senanayake'

_publ_contact_author 'Andrei S.Batsanov'
_publ_contact_author_email a.s.batsanov@durham.ac.uk
_publ_section_title
;
 Structural Analysis of Nine-Coordinate Lanthanide Complexes: Steric
 Control of the Metal-Water Distance Across the Series
;
_journal_name_full 'Inorganic Chemistry'
_journal_page_first 8646
_journal_page_last 8651
_journal_paper_doi 10.1021/ic030203z
_journal_volume 42
_journal_year 2003
_chemical_absolute_configuration ad
_chemical_formula_moiety 'C48 H66 Gd N8 O5 3+,3(C F3 O3 S 1-),3(H2 O)'
_chemical_formula_sum 'C51 H72 F9 Gd N8 O17 S3'
_chemical_formula_weight 1493.60
_chemical_name_systematic
;
  ?
;
_space_group_IT_number 4
_symmetry_cell_setting monoclinic
_symmetry_space_group_name_Hall 'P 2yb'
_symmetry_space_group_name_H-M 'P 1 21 1'
_atom_sites_solution_hydrogens difmap
_atom_sites_solution_primary direct
_atom_sites_solution_secondary difmap
_audit_creation_method SHELXL-97
_cell_angle_alpha 90.00
_cell_angle_beta 101.78(1)
_cell_angle_gamma 90.00
_cell_formula_units_Z 2
_cell_length_a 14.666(3)
_cell_length_b 11.674(2)
_cell_length_c 19.236(4)
_cell_measurement_reflns_used 7381
_cell_measurement_temperature 120(2)
_cell_measurement_theta_max 30.47
_cell_measurement_theta_min 2.33
_cell_volume 3224.0(11)
_computing_cell_refinement 'SMART version 5.625 (Bruker, 2001)'
_computing_data_collection 'SMART version 5.625 (Bruker, 2001)'
_computing_data_reduction 'SAINT version 6.28A (Bruker, 2002)'
_computing_molecular_graphics 'SHELXTL version 5.10 (Bruker, 1997)'
_computing_publication_material 'SHELXTL version 5.10 (Bruker, 1997)'
_computing_structure_refinement 'SHELXTL version 6.12 (Bruker, 2001)'
_computing_structure_solution 'SHELXTL version 6.12 (Bruker, 2001)'
_diffrn_ambient_temperature 120(2)
_diffrn_detector_area_resol_mean 8
_diffrn_measured_fraction_theta_full 0.991
_diffrn_measured_fraction_theta_max 0.991
_diffrn_measurement_device_type 'APEX CCD area detector'
_diffrn_measurement_method '\w scans'
_diffrn_radiation_monochromator graphite
_diffrn_radiation_source '60W microfocus Bede Microsource with glass polycapillary optics'
_diffrn_radiation_type MoK\a
_diffrn_radiation_wavelength 0.71073
_diffrn_reflns_av_R_equivalents 0.0254
_diffrn_reflns_av_sigmaI/netI 0.0335
_diffrn_reflns_limit_h_max 20
_diffrn_reflns_limit_h_min -20
_diffrn_reflns_limit_k_max 16
_diffrn_reflns_limit_k_min -16
_diffrn_reflns_limit_l_max 27
_diffrn_reflns_limit_l_min -26
_diffrn_reflns_number 48792
_diffrn_reflns_theta_full 30.00
_diffrn_reflns_theta_max 30.00
_diffrn_reflns_theta_min 2.37
_exptl_absorpt_coefficient_mu 1.222
_exptl_absorpt_correction_T_max 0.8875
_exptl_absorpt_correction_T_min 0.8171
_exptl_absorpt_correction_type multi-scan
_exptl_absorpt_process_details 'SADABS v.2.03 (Sheldrick,2001), R(int)=0.031 before correction'
_exptl_crystal_colour colourless
_exptl_crystal_density_diffrn 1.539
_exptl_crystal_density_method 'not measured'
_exptl_crystal_description 'oblique block'
_exptl_crystal_F_000 1526
_exptl_crystal_size_max 0.20
_exptl_crystal_size_mid 0.15
_exptl_crystal_size_min 0.10
_refine_diff_density_max 1.164
_refine_diff_density_min -0.679
_refine_diff_density_rms 0.080
_refine_ls_abs_structure_details 'Flack H D (1983), Acta Cryst. A39, 876-881'
_refine_ls_abs_structure_Flack -0.014(4)
_refine_ls_extinction_method none
_refine_ls_goodness_of_fit_ref 1.045
_refine_ls_hydrogen_treatment constr
_refine_ls_matrix_type full
_refine_ls_number_parameters 834
_refine_ls_number_reflns 18404
_refine_ls_number_restraints 31
_refine_ls_restrained_S_all 1.048
_refine_ls_R_factor_all 0.0303
_refine_ls_R_factor_gt 0.0279
_refine_ls_shift/su_max 0.055
_refine_ls_shift/su_mean 0.001
_refine_ls_structure_factor_coef Fsqd
_refine_ls_weighting_details 'calc w=1/[\s^2^(Fo^2^)+(0.0360P)^2^+1.1663P] where P=(Fo^2^+2Fc^2^)/3'
_refine_ls_weighting_scheme calc
_refine_ls_wR_factor_gt 0.0655
_refine_ls_wR_factor_ref 0.0667
_reflns_Friedel_coverage 0.886
_reflns_number_gt 17488
_reflns_number_total 18404
_reflns_threshold_expression I>2\s(I)
_cod_data_source_file ic030203z_6.cif
_cod_data_source_block 02srv258R
_cod_depositor_comments
;
The following automatic conversions were performed:

'_symmetry_cell_setting' value 'Monoclinic' changed to 'monoclinic'
according to the built-in table from CIF Core dictionary named
'cif_core.dic' version 2.4.1 from 2010-06-29.

Automatic conversion script
Id: cif_fix_values 1646 2011-03-28 12:23:43Z adriana 
;
_cod_database_code 4312753

loop_
_symmetry_equiv_pos_as_xyz
'x, y, z'
'-x, y+1/2, -z'

loop_
_atom_site_label
_atom_site_type_symbol
_atom_site_fract_x
_atom_site_fract_y
_atom_site_fract_z
_atom_site_U_iso_or_equiv
_atom_site_adp_type
_atom_site_occupancy
_atom_site_symmetry_multiplicity
_atom_site_calc_flag
_atom_site_refinement_flags
_atom_site_disorder_assembly
_atom_site_disorder_group
Gd Gd 0.304000(6) 0.699249(11) 0.719007(4) 0.01176(3) Uani 1 1 d . . .
O1 O 0.17295(12) 0.64755(16) 0.76641(9) 0.0188(3) Uani 1 1 d . . .
O2 O 0.38758(12) 0.65973(15) 0.83400(9) 0.0180(3) Uani 1 1 d . . .
O3 O 0.43629(11) 0.62410(15) 0.68201(9) 0.0174(3) Uani 1 1 d . . .
O4 O 0.22399(12) 0.61970(15) 0.61137(9) 0.0164(3) Uani 1 1 d . . .
O5 O 0.30178(12) 0.49014(15) 0.73442(10) 0.0196(3) Uani 1 1 d . . .
H051 H 0.3504 0.4567 0.7559 0.029 Uiso 1 1 d R . .
H052 H 0.2666 0.4569 0.7580 0.029 Uiso 1 1 d R . .
N1 N 0.15983(14) 0.83438(17) 0.67565(10) 0.0153(4) Uani 1 1 d . . .
N2 N 0.28806(14) 0.85829(18) 0.81557(10) 0.0158(4) Uani 1 1 d . . .
N3 N 0.44910(14) 0.83949(18) 0.74360(10) 0.0157(4) Uani 1 1 d . . .
N4 N 0.32164(14) 0.81900(17) 0.60390(11) 0.0152(4) Uani 1 1 d . . .
N10 N 0.02242(15) 0.66776(18) 0.77426(12) 0.0215(5) Uani 1 1 d . . .
H10 H -0.0317 0.6996 0.7565 0.026 Uiso 1 1 calc R . .
N20 N 0.41968(15) 0.67245(17) 0.95310(11) 0.0202(5) Uani 1 1 d . . .
H20 H 0.4120 0.7100 0.9912 0.024 Uiso 1 1 calc R . .
N30 N 0.58877(14) 0.6239(2) 0.67823(12) 0.0207(4) Uani 1 1 d . . .
H30 H 0.6433 0.6576 0.6909 0.025 Uiso 1 1 calc R . .
N40 N 0.18466(14) 0.60421(19) 0.49236(11) 0.0190(4) Uani 1 1 d . . .
H40 H 0.1910 0.6303 0.4507 0.023 Uiso 1 1 calc R . .
C1 C 0.16100(17) 0.9370(2) 0.72231(13) 0.0187(5) Uani 1 1 d . . .
H1A H 0.2029 0.9949 0.7080 0.024 Uiso 1 1 d R . .
H1B H 0.0981 0.9712 0.7149 0.024 Uiso 1 1 d R . .
C2 C 0.19373(17) 0.9107(2) 0.80069(14) 0.0203(5) Uani 1 1 d . . .
H2A H 0.1491 0.8581 0.8164 0.026 Uiso 1 1 d R . .
H2B H 0.1955 0.9830 0.8280 0.026 Uiso 1 1 d R . .
C3 C 0.35822(17) 0.9505(2) 0.81556(13) 0.0189(5) Uani 1 1 d . . .
H3A H 0.3354 1.0024 0.7753 0.025 Uiso 1 1 d R . .
H3B H 0.3651 0.9965 0.8593 0.025 Uiso 1 1 d R . .
C4 C 0.45338(17) 0.9053(2) 0.81034(13) 0.0177(4) Uani 1 1 d . . .
H4A H 0.4770 0.8541 0.8509 0.023 Uiso 1 1 d R . .
H4B H 0.4974 0.9701 0.8121 0.023 Uiso 1 1 d R . .
C5 C 0.44835(17) 0.9231(2) 0.68461(13) 0.0187(5) Uani 1 1 d . . .
H5A H 0.4069 0.9876 0.6909 0.024 Uiso 1 1 d R . .
H5B H 0.5114 0.9549 0.6873 0.024 Uiso 1 1 d R . .
C6 C 0.41605(16) 0.8706(2) 0.61169(13) 0.0177(4) Uani 1 1 d . . .
H6A H 0.4603 0.8104 0.6036 0.023 Uiso 1 1 d R . .
H6B H 0.4149 0.9311 0.5755 0.023 Uiso 1 1 d R . .
C7 C 0.25068(17) 0.9123(2) 0.59041(13) 0.0188(5) Uani 1 1 d . . .
H7A H 0.2732 0.9772 0.6224 0.024 Uiso 1 1 d R . .
H7B H 0.2437 0.9405 0.5414 0.024 Uiso 1 1 d R . .
C8 C 0.15535(16) 0.8748(2) 0.60173(12) 0.0172(4) Uani 1 1 d . . .
H8A H 0.1317 0.8113 0.5689 0.022 Uiso 1 1 d R . .
H8B H 0.1112 0.9398 0.5914 0.022 Uiso 1 1 d R . .
C10 C 0.07667(16) 0.7639(2) 0.67851(13) 0.0176(4) Uani 1 1 d . . .
H10A H 0.0240 0.8163 0.6798 0.023 Uiso 1 1 d R . .
H10B H 0.0602 0.7155 0.6357 0.023 Uiso 1 1 d R . .
C11 C 0.09424(15) 0.6885(3) 0.74393(12) 0.0171(5) Uani 1 1 d . . .
C12 C 0.0308(2) 0.5930(3) 0.83698(16) 0.0302(6) Uani 1 1 d . . .
H12 H 0.0673 0.5229 0.8299 0.036 Uiso 1 1 d R . .
C13 C -0.0667(2) 0.5544(3) 0.8417(2) 0.0417(8) Uani 1 1 d . . .
H13A H -0.0953 0.5134 0.7985 0.043(6) Uiso 1 1 d R . .
H13B H -0.0634 0.5033 0.8823 0.043(6) Uiso 1 1 d R . .
H13C H -0.1043 0.6220 0.8474 0.043(6) Uiso 1 1 d R . .
C14 C 0.0807(2) 0.6530(3) 0.90371(17) 0.0360(8) Uani 1 1 d . . .
C15 C 0.0583(3) 0.7643(4) 0.9195(2) 0.0475(10) Uani 1 1 d . . .
H15 H 0.0120 0.8055 0.8877 0.057 Uiso 1 1 d R . .
C16 C 0.1042(3) 0.8170(5) 0.9814(2) 0.0692(15) Uani 1 1 d . . .
H16 H 0.0883 0.8936 0.9912 0.083 Uiso 1 1 d R . .
C17 C 0.1734(4) 0.7596(7) 1.0281(2) 0.080(2) Uani 1 1 d . . .
H17 H 0.2064 0.7979 1.0689 0.096 Uiso 1 1 d R . .
C18 C 0.1966(3) 0.6507(6) 1.0132(2) 0.0691(17) Uani 1 1 d . . .
H18 H 0.2418 0.6102 1.0464 0.083 Uiso 1 1 d R . .
C19 C 0.1511(3) 0.5960(4) 0.9512(2) 0.0518(10) Uani 1 1 d . . .
H19 H 0.1683 0.5199 0.9415 0.062 Uiso 1 1 d R . .
C20 C 0.30398(18) 0.8013(2) 0.88577(13) 0.0190(5) Uani 1 1 d . . .
H20A H 0.3273 0.8590 0.9227 0.025 Uiso 1 1 d R . .
H20B H 0.2445 0.7707 0.8945 0.025 Uiso 1 1 d R . .
C21 C 0.37524(14) 0.7071(3) 0.88981(11) 0.0165(4) Uani 1 1 d . . .
C22 C 0.48192(19) 0.5719(2) 0.96095(13) 0.0203(5) Uani 1 1 d . . .
H22 H 0.4661 0.5249 0.9169 0.024 Uiso 1 1 d R . .
C23 C 0.4631(2) 0.4991(3) 1.02222(15) 0.0294(6) Uani 1 1 d . . .
H23A H 0.3968 0.4797 1.0129 0.042(6) Uiso 1 1 d R . .
H23B H 0.4998 0.4282 1.0263 0.042(6) Uiso 1 1 d R . .
H23C H 0.4791 0.5426 1.0664 0.042(6) Uiso 1 1 d R . .
C24 C 0.58265(19) 0.6079(2) 0.96930(15) 0.0252(5) Uani 1 1 d . . .
C25 C 0.6255(2) 0.6757(4) 1.0245(2) 0.0530(12) Uani 1 1 d . . .
H25 H 0.5913 0.7000 1.0586 0.064 Uiso 1 1 d R . .
C26 C 0.7180(2) 0.7088(6) 1.0313(3) 0.0708(15) Uani 1 1 d . . .
H26 H 0.7466 0.7541 1.0706 0.085 Uiso 1 1 d R . .
C27 C 0.7685(3) 0.6679(4) 0.9833(3) 0.0642(13) Uani 1 1 d . . .
H27 H 0.8318 0.6890 0.9881 0.077 Uiso 1 1 d R . .
C28 C 0.7259(3) 0.5998(6) 0.9292(3) 0.0856(19) Uani 1 1 d . . .
H28 H 0.7603 0.5741 0.8956 0.103 Uiso 1 1 d R . .
C29 C 0.6320(3) 0.5717(4) 0.9205(2) 0.0573(12) Uani 1 1 d . . .
H29 H 0.6026 0.5292 0.8803 0.069 Uiso 1 1 d R . .
C30 C 0.53281(16) 0.7653(2) 0.75179(13) 0.0200(5) Uani 1 1 d . . .
H30A H 0.5861 0.8116 0.7436 0.026 Uiso 1 1 d R . .
H30B H 0.5485 0.7346 0.8005 0.026 Uiso 1 1 d R . .
C31 C 0.51599(16) 0.6660(2) 0.70053(13) 0.0167(5) Uani 1 1 d . . .
C32 C 0.58008(18) 0.5217(2) 0.63253(14) 0.0216(5) Uani 1 1 d . . .
H32 H 0.5437 0.4623 0.6527 0.026 Uiso 1 1 d R . .
C33 C 0.6773(2) 0.4724(3) 0.63433(17) 0.0321(6) Uani 1 1 d . . .
H33A H 0.7068 0.4525 0.6829 0.037(6) Uiso 1 1 d R . .
H33B H 0.6722 0.4033 0.6047 0.037(6) Uiso 1 1 d R . .
H33C H 0.7150 0.5301 0.6162 0.037(6) Uiso 1 1 d R . .
C34 C 0.52883(18) 0.5499(2) 0.55736(14) 0.0208(5) Uani 1 1 d . . .
C35 C 0.5582(2) 0.6380(2) 0.51791(15) 0.0269(6) Uani 1 1 d . . .
H35 H 0.6102 0.6840 0.5379 0.032 Uiso 1 1 d R . .
C36 C 0.5103(2) 0.6611(3) 0.44914(16) 0.0308(6) Uani 1 1 d . . .
H36 H 0.5314 0.7198 0.4221 0.037 Uiso 1 1 d R . .
C37 C 0.4322(2) 0.5969(3) 0.41926(16) 0.0315(6) Uani 1 1 d . . .
H37 H 0.3985 0.6139 0.3731 0.038 Uiso 1 1 d R . .
C38 C 0.4032(2) 0.5093(3) 0.45746(16) 0.0305(6) Uani 1 1 d . . .
H38 H 0.3506 0.4642 0.4375 0.037 Uiso 1 1 d R . .
C39 C 0.45108(19) 0.4864(2) 0.52628(15) 0.0245(5) Uani 1 1 d . . .
H39 H 0.4305 0.4262 0.5526 0.029 Uiso 1 1 d R . .
C40 C 0.30647(17) 0.7379(2) 0.54354(12) 0.0169(4) Uani 1 1 d . . .
H40A H 0.2867 0.7815 0.4991 0.022 Uiso 1 1 d R . .
H40B H 0.3658 0.6989 0.5417 0.022 Uiso 1 1 d R . .
C41 C 0.23367(16) 0.6501(2) 0.55090(12) 0.0160(4) Uani 1 1 d . . .
C42 C 0.11929(17) 0.5094(2) 0.49637(13) 0.0192(5) Uani 1 1 d . . .
H42 H 0.1487 0.4552 0.5345 0.023 Uiso 1 1 d R . .
C43 C 0.10324(19) 0.4447(3) 0.42637(15) 0.0267(6) Uani 1 1 d . . .
H43A H 0.1628 0.4196 0.4163 0.044(6) Uiso 1 1 d R . .
H43B H 0.0641 0.3774 0.4292 0.044(6) Uiso 1 1 d R . .
H43C H 0.0721 0.4957 0.3885 0.044(6) Uiso 1 1 d R . .
C44 C 0.02970(18) 0.5538(2) 0.51384(14) 0.0202(5) Uani 1 1 d . . .
C45 C -0.0216(2) 0.6396(2) 0.47268(16) 0.0274(6) Uani 1 1 d . . .
H45 H 0.0002 0.6718 0.4339 0.033 Uiso 1 1 d R . .
C46 C -0.1052(2) 0.6765(2) 0.4882(2) 0.0361(8) Uani 1 1 d . . .
H46 H -0.1403 0.7346 0.4602 0.043 Uiso 1 1 d R . .
C47 C -0.1374(2) 0.6292(3) 0.5451(2) 0.0400(8) Uani 1 1 d . . .
H47 H -0.1942 0.6553 0.5557 0.048 Uiso 1 1 d R . .
C48 C -0.0865(2) 0.5444(3) 0.5858(2) 0.0377(7) Uani 1 1 d . . .
H48 H -0.1084 0.5130 0.6247 0.045 Uiso 1 1 d R . .
C49 C -0.0037(2) 0.5066(3) 0.57004(15) 0.0277(6) Uani 1 1 d . . .
H49 H 0.0309 0.4481 0.5979 0.033 Uiso 1 1 d R . .
S1 S 0.51276(5) 0.28698(6) 0.83335(4) 0.02877(15) Uani 1 1 d . . .
O6 O 0.47231(16) 0.39518(19) 0.80787(13) 0.0383(5) Uani 1 1 d . . .
O7 O 0.55952(17) 0.2868(2) 0.90682(11) 0.0373(5) Uani 1 1 d . . .
O8 O 0.45455(18) 0.1891(3) 0.81113(13) 0.0499(6) Uani 1 1 d . . .
C50 C 0.6082(3) 0.2695(4) 0.7859(2) 0.0454(9) Uani 1 1 d . . .
F1 F 0.6528(2) 0.1729(3) 0.80424(17) 0.0861(11) Uani 1 1 d . . .
F2 F 0.5754(2) 0.2688(2) 0.71649(12) 0.0654(7) Uani 1 1 d . . .
F3 F 0.66876(18) 0.3554(3) 0.80085(13) 0.0629(7) Uani 1 1 d . . .
S2 S 0.07317(7) 0.28425(9) 0.74001(6) 0.0467(2) Uani 1 1 d . . .
O9 O 0.1625(5) 0.2053(11) 0.7656(4) 0.058(2) Uiso 0.341(4) 1 d P A 1
O10 O 0.0128(6) 0.2144(9) 0.6925(4) 0.060(2) Uiso 0.341(4) 1 d P A 1
O11 O 0.0989(9) 0.3877(13) 0.7458(8) 0.073(4) Uiso 0.341(4) 1 d P A 1
C51 C 0.0279(7) 0.2480(9) 0.8239(7) 0.039(3) Uiso 0.341(4) 1 d PD A 1
F4 F 0.0744(5) 0.3040(6) 0.8789(4) 0.0450(19) Uiso 0.341(4) 1 d PD A 1
F5 F 0.0308(7) 0.1371(7) 0.8390(6) 0.071(3) Uiso 0.341(4) 1 d PD A 1
F6 F -0.0604(6) 0.2765(8) 0.8163(5) 0.080(3) Uiso 0.341(4) 1 d PD A 1
O9' O -0.0141(4) 0.3345(5) 0.7051(3) 0.0782(19) Uani 0.659(4) 1 d P A 2
O10' O 0.1384(5) 0.3750(6) 0.7658(5) 0.095(3) Uani 0.659(4) 1 d P A 2
O11' O 0.1087(3) 0.2006(5) 0.6987(2) 0.0544(10) Uani 0.659(4) 1 d P A 2
C51' C 0.0438(4) 0.2161(7) 0.8125(3) 0.0584(19) Uiso 0.659(4) 1 d PD A 2
F4' F -0.0212(5) 0.1383(5) 0.7930(3) 0.119(2) Uani 0.659(4) 1 d PD A 2
F5' F 0.0179(5) 0.2876(5) 0.8599(3) 0.096(2) Uani 0.659(4) 1 d PD A 2
F6' F 0.1144(5) 0.1609(4) 0.8503(3) 0.126(3) Uani 0.659(4) 1 d PD A 2
S3 S 0.79698(5) 0.86867(8) 0.73960(4) 0.03394(17) Uani 1 1 d . . .
O12 O 0.7477(2) 0.9539(4) 0.69442(15) 0.0885(15) Uani 1 1 d . . .
O13 O 0.75363(19) 0.7574(3) 0.7391(2) 0.0732(11) Uani 1 1 d . . .
O14 O 0.89461(14) 0.8595(2) 0.74060(12) 0.0318(5) Uani 1 1 d . . .
C52 C 0.7920(2) 0.9213(3) 0.82734(18) 0.0352(7) Uani 1 1 d . . .
F7 F 0.83032(19) 1.0237(3) 0.83733(17) 0.0792(10) Uani 1 1 d . . .
F8 F 0.8395(2) 0.8571(3) 0.87777(13) 0.0806(10) Uani 1 1 d . . .
F9 F 0.70533(13) 0.93196(19) 0.83660(11) 0.0410(5) Uani 1 1 d . . .
O1W O 0.2970(2) 0.3520(2) 0.59554(14) 0.0463(6) Uani 1 1 d . . .
H1W1 H 0.3186 0.3193 0.6341 0.070 Uiso 1 1 d R . .
H2W1 H 0.2885 0.4031 0.6242 0.070 Uiso 1 1 d R . .
O2W O 0.30183(19) 0.17220(18) 0.69286(14) 0.0447(6) Uani 1 1 d . . .
H1W2 H 0.2596 0.1801 0.7159 0.067 Uiso 1 1 d R . .
H2W2 H 0.3479 0.1763 0.7264 0.067 Uiso 1 1 d R . .
O3W O -0.18904(17) 0.1856(4) 0.64581(11) 0.0551(8) Uani 1 1 d . . .
H1W3 H -0.1430 0.2258 0.6641 0.083 Uiso 1 1 d R . .
H2W3 H -0.2127 0.1304 0.6640 0.083 Uiso 1 1 d R . .

loop_
_atom_site_aniso_label
_atom_site_aniso_U_11
_atom_site_aniso_U_22
_atom_site_aniso_U_33
_atom_site_aniso_U_23
_atom_site_aniso_U_13
_atom_site_aniso_U_12
Gd 0.01153(4) 0.01350(4) 0.00976(4) 0.00007(6) 0.00101(3) 0.00085(6)
O1 0.0145(7) 0.0232(9) 0.0195(8) 0.0048(7) 0.0057(6) 0.0028(7)
O2 0.0215(8) 0.0207(8) 0.0105(7) -0.0002(6) 0.0002(6) 0.0039(6)
O3 0.0142(7) 0.0209(8) 0.0171(8) -0.0013(6) 0.0030(6) 0.0017(6)
O4 0.0176(8) 0.0184(8) 0.0120(7) 0.0000(6) 0.0002(6) -0.0029(6)
O5 0.0219(9) 0.0153(8) 0.0218(8) 0.0028(7) 0.0045(7) 0.0020(6)
N1 0.0152(9) 0.0168(9) 0.0134(9) 0.0005(7) 0.0019(7) 0.0000(7)
N2 0.0146(9) 0.0174(9) 0.0143(9) 0.0005(7) 0.0006(7) 0.0033(7)
N3 0.0149(9) 0.0177(9) 0.0136(9) -0.0018(7) 0.0007(7) 0.0011(7)
N4 0.0140(9) 0.0167(9) 0.0144(9) -0.0004(7) 0.0016(7) -0.0020(7)
N10 0.0161(9) 0.0272(12) 0.0233(10) 0.0055(8) 0.0090(8) 0.0026(7)
N20 0.0251(10) 0.0217(13) 0.0129(9) -0.0008(7) 0.0018(7) 0.0041(7)
N30 0.0136(9) 0.0259(11) 0.0223(10) -0.0039(8) 0.0027(8) 0.0011(8)
N40 0.0187(9) 0.0237(10) 0.0134(9) -0.0001(8) 0.0000(7) -0.0042(8)
C1 0.0185(11) 0.0170(11) 0.0193(11) -0.0006(9) 0.0012(9) 0.0058(9)
C2 0.0184(11) 0.0215(12) 0.0201(11) -0.0021(9) 0.0018(9) 0.0065(9)
C3 0.0181(11) 0.0183(11) 0.0189(11) -0.0026(9) 0.0005(9) 0.0010(9)
C4 0.0173(11) 0.0202(11) 0.0147(10) -0.0046(9) 0.0011(8) -0.0009(9)
C5 0.0195(11) 0.0197(11) 0.0159(11) -0.0014(9) 0.0009(9) -0.0051(9)
C6 0.0154(10) 0.0215(11) 0.0159(10) -0.0004(9) 0.0027(8) -0.0051(9)
C7 0.0175(11) 0.0193(11) 0.0195(11) 0.0063(9) 0.0035(9) 0.0020(9)
C8 0.0143(10) 0.0207(11) 0.0152(10) 0.0046(9) -0.0004(8) 0.0021(9)
C10 0.0127(10) 0.0226(12) 0.0172(11) 0.0016(9) 0.0022(8) -0.0010(9)
C11 0.0158(8) 0.0176(13) 0.0191(9) 0.0025(11) 0.0061(7) -0.0031(11)
C12 0.0256(13) 0.0332(15) 0.0357(15) 0.0166(12) 0.0155(12) 0.0063(12)
C13 0.0302(16) 0.048(2) 0.054(2) 0.0210(17) 0.0238(15) 0.0019(14)
C14 0.0308(16) 0.060(2) 0.0218(15) 0.0153(13) 0.0149(12) 0.0051(14)
C15 0.0355(19) 0.078(3) 0.0318(19) -0.0076(18) 0.0122(15) 0.0141(19)
C16 0.059(3) 0.113(4) 0.038(2) -0.026(2) 0.016(2) 0.003(3)
C17 0.058(3) 0.163(6) 0.021(2) -0.009(3) 0.0094(19) -0.001(3)
C18 0.049(3) 0.131(5) 0.028(2) 0.033(2) 0.0072(18) 0.002(3)
C19 0.0394(18) 0.078(3) 0.040(2) 0.035(2) 0.0127(16) 0.0058(19)
C20 0.0193(11) 0.0242(12) 0.0134(10) 0.0003(9) 0.0031(9) 0.0050(9)
C21 0.0170(8) 0.0171(11) 0.0147(8) -0.0004(12) 0.0017(7) -0.0010(12)
C22 0.0261(12) 0.0191(11) 0.0142(11) 0.0027(9) 0.0004(9) 0.0038(9)
C23 0.0323(15) 0.0304(14) 0.0232(13) 0.0094(11) 0.0000(11) 0.0021(12)
C24 0.0269(13) 0.0244(13) 0.0237(13) 0.0038(10) 0.0037(10) 0.0049(11)
C25 0.0270(14) 0.068(3) 0.062(2) -0.030(2) 0.0039(14) -0.0002(16)
C26 0.0326(16) 0.084(3) 0.091(3) -0.049(3) 0.0013(18) -0.010(3)
C27 0.0362(18) 0.074(4) 0.086(3) -0.004(2) 0.021(2) -0.0137(18)
C28 0.054(3) 0.111(5) 0.109(4) -0.048(4) 0.056(3) -0.029(3)
C29 0.050(2) 0.069(3) 0.063(3) -0.030(2) 0.033(2) -0.024(2)
C30 0.0134(10) 0.0252(13) 0.0196(11) -0.0057(9) -0.0008(9) 0.0018(9)
C31 0.0132(9) 0.0214(11) 0.0152(10) 0.0013(8) 0.0022(8) 0.0030(7)
C32 0.0209(12) 0.0200(12) 0.0253(12) -0.0014(10) 0.0078(10) 0.0041(9)
C33 0.0259(14) 0.0382(16) 0.0339(15) -0.0012(13) 0.0102(12) 0.0133(12)
C34 0.0215(12) 0.0195(11) 0.0235(12) -0.0056(9) 0.0096(10) 0.0041(9)
C35 0.0306(14) 0.0264(14) 0.0248(13) -0.0033(11) 0.0086(11) -0.0011(11)
C36 0.0434(17) 0.0256(12) 0.0253(14) -0.0009(10) 0.0118(12) 0.0020(11)
C37 0.0389(16) 0.0343(15) 0.0214(13) -0.0045(11) 0.0061(12) 0.0128(13)
C38 0.0235(13) 0.0330(15) 0.0346(15) -0.0138(12) 0.0048(11) 0.0045(11)
C39 0.0231(12) 0.0238(12) 0.0288(13) -0.0051(10) 0.0107(10) 0.0016(10)
C40 0.0177(10) 0.0211(10) 0.0111(10) -0.0007(8) 0.0009(8) -0.0029(8)
C41 0.0150(10) 0.0186(10) 0.0135(10) -0.0008(8) 0.0011(8) 0.0009(9)
C42 0.0190(11) 0.0194(11) 0.0172(11) -0.0027(9) -0.0006(9) -0.0033(9)
C43 0.0239(13) 0.0291(14) 0.0255(13) -0.0110(11) 0.0008(10) -0.0059(11)
C44 0.0193(11) 0.0195(11) 0.0207(12) -0.0052(9) 0.0014(9) -0.0054(9)
C45 0.0267(13) 0.0207(13) 0.0325(14) -0.0020(11) 0.0007(11) -0.0019(10)
C46 0.0275(13) 0.0206(18) 0.057(2) -0.0047(12) 0.0020(13) 0.0026(10)
C47 0.0255(14) 0.0273(15) 0.069(2) -0.0103(15) 0.0148(15) -0.0025(12)
C48 0.0305(15) 0.0393(18) 0.0469(19) -0.0061(15) 0.0165(14) -0.0109(13)
C49 0.0253(13) 0.0302(14) 0.0275(14) 0.0005(11) 0.0052(11) -0.0056(11)
S1 0.0361(4) 0.0229(3) 0.0240(3) 0.0027(3) -0.0017(3) 0.0023(3)
O6 0.0394(12) 0.0265(11) 0.0418(13) -0.0006(9) -0.0084(10) 0.0083(9)
O7 0.0406(13) 0.0466(14) 0.0229(10) 0.0099(9) 0.0022(9) -0.0046(10)
O8 0.0656(15) 0.0340(14) 0.0432(12) 0.0030(14) -0.0050(10) -0.0122(15)
C50 0.059(2) 0.047(2) 0.0328(18) 0.0089(15) 0.0153(16) 0.0160(18)
F1 0.104(2) 0.074(2) 0.086(2) 0.0133(16) 0.0334(17) 0.0605(19)
F2 0.113(2) 0.0589(15) 0.0285(11) -0.0081(10) 0.0244(13) -0.0019(15)
F3 0.0558(14) 0.089(2) 0.0497(14) 0.0027(13) 0.0235(12) -0.0091(14)
S2 0.0510(5) 0.0392(5) 0.0538(5) -0.0133(4) 0.0201(4) -0.0081(4)
O9' 0.076(4) 0.090(4) 0.076(3) 0.049(3) 0.032(3) 0.049(3)
O10' 0.065(4) 0.074(4) 0.168(7) -0.074(5) 0.075(5) -0.049(4)
O11' 0.064(2) 0.0377(18) 0.067(2) -0.015(3) 0.0267(19) 0.001(3)
F4' 0.144(5) 0.104(4) 0.101(4) 0.042(3) 0.010(4) -0.075(4)
F5' 0.145(6) 0.077(3) 0.090(4) 0.030(3) 0.080(5) 0.045(4)
F6' 0.205(7) 0.085(4) 0.060(3) -0.011(2) -0.040(3) 0.094(4)
S3 0.0184(3) 0.0558(5) 0.0271(3) -0.0073(3) 0.0034(3) 0.0097(3)
O12 0.077(2) 0.157(4) 0.0367(15) 0.0369(19) 0.0230(15) 0.084(3)
O13 0.0352(14) 0.088(2) 0.101(3) -0.062(2) 0.0250(15) -0.0107(14)
O14 0.0214(9) 0.0393(12) 0.0373(11) 0.0068(9) 0.0124(8) 0.0087(9)
C52 0.0284(15) 0.0428(18) 0.0356(17) -0.0025(14) 0.0094(13) 0.0026(13)
F7 0.0594(15) 0.0824(19) 0.107(2) -0.0586(18) 0.0433(16) -0.0328(14)
F8 0.0713(18) 0.136(3) 0.0359(12) 0.0218(15) 0.0139(12) 0.0541(19)
F9 0.0280(9) 0.0531(12) 0.0464(11) -0.0136(9) 0.0181(8) 0.0013(8)
O1W 0.0623(17) 0.0403(14) 0.0381(13) 0.0030(11) 0.0143(12) -0.0011(12)
O2W 0.0580(15) 0.0281(14) 0.0458(13) 0.0065(9) 0.0054(11) 0.0020(10)
O3W 0.0524(13) 0.085(2) 0.0251(10) -0.0130(15) -0.0001(9) 0.0169(18)

loop_
_atom_type_symbol
_atom_type_description
_atom_type_scat_dispersion_real
_atom_type_scat_dispersion_imag
_atom_type_scat_source
C C 0.0033 0.0016 'International Tables Vol C Tables 4.2.6.8 and 6.1.1.4'
H H 0.0000 0.0000 'International Tables Vol C Tables 4.2.6.8 and 6.1.1.4'
N N 0.0061 0.0033 'International Tables Vol C Tables 4.2.6.8 and 6.1.1.4'
O O 0.0106 0.0060 'International Tables Vol C Tables 4.2.6.8 and 6.1.1.4'
F F 0.0171 0.0103 'International Tables Vol C Tables 4.2.6.8 and 6.1.1.4'
S S 0.1246 0.1234 'International Tables Vol C Tables 4.2.6.8 and 6.1.1.4'
Gd Gd -0.1653 3.9035 'International Tables Vol C Tables 4.2.6.8 and 6.1.1.4'

loop_
_geom_angle_atom_site_label_1
_geom_angle_atom_site_label_2
_geom_angle_atom_site_label_3
_geom_angle
_geom_angle_site_symmetry_1
_geom_angle_site_symmetry_3
_geom_angle_publ_flag
O2 Gd O4 145.40(6) . . ?
O2 Gd O3 84.72(6) . . ?
O4 Gd O3 83.18(6) . . ?
O2 Gd O1 84.01(6) . . ?
O4 Gd O1 86.56(6) . . ?
O3 Gd O1 143.22(7) . . ?
O2 Gd O5 73.05(6) . . ?
O4 Gd O5 72.41(6) . . ?
O3 Gd O5 72.56(6) . . ?
O1 Gd O5 70.66(6) . . ?
O2 Gd N1 130.37(6) . . ?
O4 Gd N1 74.56(6) . . ?
O3 Gd N1 141.36(6) . . ?
O1 Gd N1 67.18(6) . . ?
O5 Gd N1 127.09(6) . . ?
O2 Gd N3 72.97(6) . . ?
O4 Gd N3 129.73(6) . . ?
O3 Gd N3 66.74(6) . . ?
O1 Gd N3 140.74(6) . . ?
O5 Gd N3 128.42(6) . . ?
N1 Gd N3 104.48(7) . . ?
O2 Gd N2 65.41(6) . . ?
O4 Gd N2 142.00(6) . . ?
O3 Gd N2 131.32(6) . . ?
O1 Gd N2 73.51(6) . . ?
O5 Gd N2 126.94(6) . . ?
N1 Gd N2 67.98(6) . . ?
N3 Gd N2 68.12(6) . . ?
O2 Gd N4 139.74(6) . . ?
O4 Gd N4 65.98(6) . . ?
O3 Gd N4 73.81(6) . . ?
O1 Gd N4 132.47(6) . . ?
O5 Gd N4 128.62(6) . . ?
N1 Gd N4 68.40(6) . . ?
N3 Gd N4 67.36(6) . . ?
N2 Gd N4 104.44(6) . . ?
C11 O1 Gd 122.52(16) . . ?
C21 O2 Gd 125.59(16) . . ?
C31 O3 Gd 123.07(15) . . ?
C41 O4 Gd 125.11(15) . . ?
C10 N1 C8 109.62(18) . . ?
C10 N1 C1 109.36(19) . . ?
C8 N1 C1 108.22(19) . . ?
C10 N1 Gd 105.62(14) . . ?
C8 N1 Gd 111.65(14) . . ?
C1 N1 Gd 112.33(13) . . ?
C20 N2 C2 109.15(19) . . ?
C20 N2 C3 110.17(19) . . ?
C2 N2 C3 108.56(19) . . ?
C20 N2 Gd 107.57(14) . . ?
C2 N2 Gd 111.27(14) . . ?
C3 N2 Gd 110.12(14) . . ?
C30 N3 C4 108.75(18) . . ?
C30 N3 C5 109.82(19) . . ?
C4 N3 C5 108.13(19) . . ?
C30 N3 Gd 105.98(14) . . ?
C4 N3 Gd 111.36(14) . . ?
C5 N3 Gd 112.74(14) . . ?
C40 N4 C6 109.00(18) . . ?
C40 N4 C7 110.05(19) . . ?
C6 N4 C7 108.85(19) . . ?
C40 N4 Gd 106.91(14) . . ?
C6 N4 Gd 111.91(14) . . ?
C7 N4 Gd 110.09(14) . . ?
C11 N10 C12 121.8(2) . . ?
C21 N20 C22 121.1(2) . . ?
C31 N30 C32 121.1(2) . . ?
C41 N40 C42 120.4(2) . . ?
N1 C1 C2 113.4(2) . . ?
N2 C2 C1 111.6(2) . . ?
N2 C3 C4 113.2(2) . . ?
N3 C4 C3 111.12(19) . . ?
N3 C5 C6 113.1(2) . . ?
N4 C6 C5 111.42(19) . . ?
N4 C7 C8 113.2(2) . . ?
N1 C8 C7 111.43(19) . . ?
N1 C10 C11 110.62(19) . . ?
O1 C11 N10 122.8(2) . . ?
O1 C11 C10 120.1(2) . . ?
N10 C11 C10 117.1(2) . . ?
N10 C12 C14 111.4(3) . . ?
N10 C12 C13 107.6(2) . . ?
C14 C12 C13 112.6(3) . . ?
C15 C14 C19 118.5(4) . . ?
C15 C14 C12 121.6(3) . . ?
C19 C14 C12 119.9(4) . . ?
C16 C15 C14 120.6(4) . . ?
C17 C16 C15 120.4(6) . . ?
C18 C17 C16 119.9(5) . . ?
C17 C18 C19 120.6(5) . . ?
C18 C19 C14 120.1(5) . . ?
N2 C20 C21 110.69(19) . . ?
O2 C21 N20 121.6(3) . . ?
O2 C21 C20 119.8(2) . . ?
N20 C21 C20 118.5(2) . . ?
N20 C22 C24 111.1(2) . . ?
N20 C22 C23 108.5(2) . . ?
C24 C22 C23 113.6(2) . . ?
C29 C24 C25 119.2(3) . . ?
C29 C24 C22 119.0(3) . . ?
C25 C24 C22 121.8(3) . . ?
C24 C25 C26 121.2(4) . . ?
C27 C26 C25 119.1(4) . . ?
C28 C27 C26 119.3(4) . . ?
C27 C28 C29 121.3(4) . . ?
C24 C29 C28 119.7(4) . . ?
N3 C30 C31 110.95(19) . . ?
O3 C31 N30 122.1(2) . . ?
O3 C31 C30 120.3(2) . . ?
N30 C31 C30 117.5(2) . . ?
N30 C32 C34 111.0(2) . . ?
N30 C32 C33 108.9(2) . . ?
C34 C32 C33 112.3(2) . . ?
C39 C34 C35 118.4(3) . . ?
C39 C34 C32 119.7(2) . . ?
C35 C34 C32 121.8(2) . . ?
C36 C35 C34 120.4(3) . . ?
C35 C36 C37 120.1(3) . . ?
C38 C37 C36 119.8(3) . . ?
C37 C38 C39 120.0(3) . . ?
C34 C39 C38 121.1(3) . . ?
N4 C40 C41 110.93(19) . . ?
O4 C41 N40 122.2(2) . . ?
O4 C41 C40 119.8(2) . . ?
N40 C41 C40 117.9(2) . . ?
N40 C42 C44 111.0(2) . . ?
N40 C42 C43 108.1(2) . . ?
C44 C42 C43 112.5(2) . . ?
C49 C44 C45 119.4(3) . . ?
C49 C44 C42 119.8(2) . . ?
C45 C44 C42 120.7(2) . . ?
C46 C45 C44 119.8(3) . . ?
C45 C46 C47 120.1(3) . . ?
C48 C47 C46 120.0(3) . . ?
C49 C48 C47 120.1(3) . . ?
C48 C49 C44 120.6(3) . . ?
O8 S1 O6 114.70(16) . . ?
O8 S1 O7 115.18(15) . . ?
O6 S1 O7 114.62(15) . . ?
O8 S1 C50 103.35(19) . . ?
O6 S1 C50 103.44(17) . . ?
O7 S1 C50 103.27(16) . . ?
F1 C50 F2 108.9(4) . . ?
F1 C50 F3 108.4(4) . . ?
F2 C50 F3 108.1(3) . . ?
F1 C50 S1 110.5(3) . . ?
F2 C50 S1 110.2(3) . . ?
F3 C50 S1 110.6(3) . . ?
O11 S2 O10 138.9(7) . . ?
O11' S2 O9' 114.2(3) . . ?
O11' S2 O10' 113.8(3) . . ?
O9' S2 O10' 108.9(5) . . ?
O11 S2 O9 108.3(7) . . ?
O10 S2 O9 103.6(6) . . ?
O11' S2 C51' 108.3(4) . . ?
O9' S2 C51' 102.6(3) . . ?
O10' S2 C51' 108.4(4) . . ?
O11 S2 C51 106.6(8) . . ?
O10 S2 C51 98.1(5) . . ?
O9 S2 C51 90.9(4) . . ?
F4 C51 F6 107.6(11) . . ?
F4 C51 F5 108.9(10) . . ?
F6 C51 F5 104.9(10) . . ?
F4 C51 S2 110.9(8) . . ?
F6 C51 S2 110.6(8) . . ?
F5 C51 S2 113.6(10) . . ?
F6' C51' F4' 105.3(7) . . ?
F6' C51' F5' 103.3(5) . . ?
F4' C51' F5' 109.5(6) . . ?
F6' C51' S2 112.0(5) . . ?
F4' C51' S2 111.8(5) . . ?
F5' C51' S2 114.3(6) . . ?
O12 S3 O14 116.36(19) . . ?
O12 S3 O13 117.3(3) . . ?
O14 S3 O13 111.74(16) . . ?
O12 S3 C52 102.76(18) . . ?
O14 S3 C52 104.06(14) . . ?
O13 S3 C52 102.06(18) . . ?
F8 C52 F7 105.3(3) . . ?
F8 C52 F9 109.5(3) . . ?
F7 C52 F9 106.7(3) . . ?
F8 C52 S3 112.4(2) . . ?
F7 C52 S3 110.3(3) . . ?
F9 C52 S3 112.3(2) . . ?

loop_
_geom_bond_atom_site_label_1
_geom_bond_atom_site_label_2
_geom_bond_distance
_geom_bond_site_symmetry_2
_geom_bond_publ_flag
Gd O2 2.3455(17) . ?
Gd O4 2.3525(17) . ?
Gd O3 2.3673(17) . ?
Gd O1 2.3675(17) . ?
Gd O5 2.4601(18) . ?
Gd N1 2.633(2) . ?
Gd N3 2.650(2) . ?
Gd N2 2.670(2) . ?
Gd N4 2.675(2) . ?
O1 C11 1.242(3) . ?
O2 C21 1.253(3) . ?
O3 C31 1.250(3) . ?
O4 C41 1.252(3) . ?
N1 C10 1.482(3) . ?
N1 C8 1.487(3) . ?
N1 C1 1.495(3) . ?
N2 C20 1.481(3) . ?
N2 C2 1.486(3) . ?
N2 C3 1.489(3) . ?
N3 C30 1.484(3) . ?
N3 C4 1.486(3) . ?
N3 C5 1.495(3) . ?
N4 C40 1.479(3) . ?
N4 C6 1.489(3) . ?
N4 C7 1.492(3) . ?
N10 C11 1.326(3) . ?
N10 C12 1.474(3) . ?
N20 C21 1.322(3) . ?
N20 C22 1.476(3) . ?
N30 C31 1.323(3) . ?
N30 C32 1.472(3) . ?
N40 C41 1.320(3) . ?
N40 C42 1.476(3) . ?
C1 C2 1.517(3) . ?
C3 C4 1.515(3) . ?
C5 C6 1.515(3) . ?
C7 C8 1.523(3) . ?
C10 C11 1.514(4) . ?
C12 C14 1.513(5) . ?
C12 C13 1.520(4) . ?
C14 C15 1.390(6) . ?
C14 C19 1.399(5) . ?
C15 C16 1.386(6) . ?
C16 C17 1.384(8) . ?
C17 C18 1.361(8) . ?
C18 C19 1.398(7) . ?
C20 C21 1.508(4) . ?
C22 C24 1.513(4) . ?
C22 C23 1.523(4) . ?
C24 C29 1.364(5) . ?
C24 C25 1.370(5) . ?
C25 C26 1.390(5) . ?
C26 C27 1.382(6) . ?
C27 C28 1.356(7) . ?
C28 C29 1.392(6) . ?
C30 C31 1.510(3) . ?
C32 C34 1.523(4) . ?
C32 C33 1.531(4) . ?
C34 C39 1.389(4) . ?
C34 C35 1.398(4) . ?
C35 C36 1.392(4) . ?
C36 C37 1.391(5) . ?
C37 C38 1.376(5) . ?
C38 C39 1.392(4) . ?
C40 C41 1.508(3) . ?
C42 C44 1.513(4) . ?
C42 C43 1.520(4) . ?
C44 C49 1.389(4) . ?
C44 C45 1.397(4) . ?
C45 C46 1.390(4) . ?
C46 C47 1.390(5) . ?
C47 C48 1.382(5) . ?
C48 C49 1.383(4) . ?
S1 O8 1.438(3) . ?
S1 O6 1.438(2) . ?
S1 O7 1.439(2) . ?
S1 C50 1.832(4) . ?
C50 F1 1.315(5) . ?
C50 F2 1.324(4) . ?
C50 F3 1.331(5) . ?
S2 O11 1.263(16) . ?
S2 O10 1.398(9) . ?
S2 O11' 1.423(5) . ?
S2 O9' 1.443(5) . ?
S2 O10' 1.445(5) . ?
S2 O9 1.596(10) . ?
S2 C51' 1.735(7) . ?
S2 C51 1.914(13) . ?
C51 F4 1.310(11) . ?
C51 F6 1.317(11) . ?
C51 F5 1.325(10) . ?
C51' F6' 1.307(7) . ?
C51' F4' 1.315(8) . ?
C51' F5' 1.346(8) . ?
S3 O12 1.418(3) . ?
S3 O14 1.432(2) . ?
S3 O13 1.446(4) . ?
S3 C52 1.811(3) . ?
C52 F8 1.308(4) . ?
C52 F7 1.319(4) . ?
C52 F9 1.325(3) . ?

loop_
_geom_hbond_atom_site_label_D
_geom_hbond_atom_site_label_H
_geom_hbond_atom_site_label_A
_geom_hbond_distance_DH
_geom_hbond_distance_HA
_geom_hbond_distance_DA
_geom_hbond_angle_DHA
_geom_hbond_site_symmetry_A
O5 H051 O6 0.84 2.00 2.835(3) 173.5 .
O5 H052 O10' 0.85 2.14 2.916(5) 151.7 .
N10 H10 O14 0.88 2.15 2.907(3) 144.1 1_455
N20 H20 O7 0.88 2.12 2.966(3) 161.2 2_657
N30 H30 O13 0.88 2.05 2.914(4) 165.1 .
N40 H40 O3W 0.88 1.96 2.835(3) 173.2 2_556
O1W H1W1 O2W 0.84 2.10 2.804(3) 141.9 .
O1W H2W1 O5 0.84 2.32 3.109(3) 156.3 .
O2W H1W2 O11' 0.84 2.18 2.877(5) 140.3 .
O2W H1W2 O9 0.84 1.89 2.730(8) 177.1 .
O2W H2W2 O8 0.84 2.02 2.855(4) 176.8 .
O3W H1W3 O9' 0.84 2.28 3.116(8) 175.3 .
O3W H1W3 O10 0.84 2.24 2.932(9) 139.7 .
O3W H2W3 O12 0.84 2.25 3.067(6) 163.7 1_445

loop_
_geom_torsion_atom_site_label_1
_geom_torsion_atom_site_label_2
_geom_torsion_atom_site_label_3
_geom_torsion_atom_site_label_4
_geom_torsion
_geom_torsion_site_symmetry_1
_geom_torsion_site_symmetry_2
_geom_torsion_site_symmetry_3
_geom_torsion_site_symmetry_4
_geom_torsion_publ_flag
C7 C8 N1 C1 79.8(2) . . . . ?
C8 N1 C1 C2 -163.0(2) . . . . ?
N1 C1 C2 N2 57.0(3) . . . . ?
C1 C2 N2 C3 77.9(2) . . . . ?
C2 N2 C3 C4 -164.5(2) . . . . ?
N2 C3 C4 N3 60.5(3) . . . . ?
C3 C4 N3 C5 80.0(2) . . . . ?
C4 N3 C5 C6 -163.1(2) . . . . ?
N3 C5 C6 N4 56.9(3) . . . . ?
C5 C6 N4 C7 78.4(2) . . . . ?
C6 N4 C7 C8 -164.1(2) . . . . ?
N4 C7 C8 N1 59.5(3) . . . . ?
C7 C8 N1 C1 79.8(2) . . . . ?
N1 C10 C11 O1 -35.0(4) . . . . ?
N2 C20 C21 O2 -25.1(4) . . . . ?
N3 C30 C31 O3 -31.4(3) . . . . ?
N4 C40 C41 O4 -30.5(3) . . . . ?
